data_4135601
loop_
_publ_author_name
'Benz, Maximilian'
'Klap\"otke, Thomas M'
'Krumm, Burkhard'
'Lommel, Marcus'
'Stierstorfer, J\"org'

_publ_section_title
;
 Nitrocarbamoyl Azide O<sub>2</sub>NN(H)C(O)N<sub>3</sub>: A Stable but
 Highly Energetic Member of the Carbonyl Azide Family.
;
_journal_issue 3
_journal_name_full 'Journal of the American Chemical Society'
_journal_page_first 1323
_journal_page_last 1327
_journal_paper_doi 10.1021/jacs.0c12507
_journal_volume 143
_journal_year 2021
_chemical_formula_moiety 'C H4 N4 O3, H2 O'
_chemical_formula_sum 'C H6 N4 O4'
_chemical_formula_weight 138.10
_chemical_name_common 4-nitro-semicarbazid
_chemical_name_systematic 4-nitro-semicarbazid
_space_group_IT_number 61
_space_group_name_Hall '-P 2ac 2ab'
_space_group_name_H-M_alt 'P b c a'
_symmetry_cell_setting orthorhombic
_symmetry_Int_Tables_number 61
_symmetry_space_group_name_Hall '-P 2ac 2ab'
_symmetry_space_group_name_H-M 'P b c a'
_atom_sites_solution_hydrogens difmap
_atom_sites_solution_primary difmap
_audit_creation_date
;
'Wed Jun 15 13:09:44 2016'
;
_audit_creation_method SHELXL-2018/3
_cell_angle_alpha 90
_cell_angle_beta 90
_cell_angle_gamma 90
_cell_formula_units_Z 8
_cell_length_a 9.5532(3)
_cell_length_b 6.3625(2)
_cell_length_c 16.3333(5)
_cell_measurement_reflns_used 2372
_cell_measurement_temperature 173(2)
_cell_measurement_theta_max 33.1370
_cell_measurement_theta_min 4.4350
_cell_volume 992.77(5)
_computing_cell_refinement
;
CrysAlisPro, Agilent Technologies,
Version 1.171.37.33 (release 27-03-2014 CrysAlis171 .NET)
(compiled Mar 27 2014,17:12:48)
;
_computing_data_collection
;
CrysAlisPro, Agilent Technologies,
Version 1.171.37.33 (release 27-03-2014 CrysAlis171 .NET)
(compiled Mar 27 2014,17:12:48)
;
_computing_data_reduction
;
CrysAlisPro, Agilent Technologies,
Version 1.171.37.33 (release 27-03-2014 CrysAlis171 .NET)
(compiled Mar 27 2014,17:12:48)
;
_computing_molecular_graphics 'Diamond 2.1c, Crystal Impact GbR'
_computing_publication_material 'Encifer 1.5.1, CCDC 2014'
_computing_structure_refinement 'SHELXL-2018/3 (Sheldrick, 2018)'
_computing_structure_solution SIR-92
_diffrn_ambient_temperature 173(2)
_diffrn_detector 'CCD plate'
_diffrn_detector_area_resol_mean 15.9809
_diffrn_detector_type Sapphire3
_diffrn_measured_fraction_theta_full 0.997
_diffrn_measured_fraction_theta_max 0.998
_diffrn_measurement_details
;
#__ type_ start__ end____ width___ exp.time_
  1 omega   -1.00  103.00   1.0000   10.0000
omega____ theta____ kappa____ phi______ frames
    -       32.0000   79.0000    0.0000 104

#__ type_ start__ end____ width___ exp.time_
  2 omega   -1.00  103.00   1.0000   10.0000
omega____ theta____ kappa____ phi______ frames
    -       32.0000   79.0000  120.0000 104

#__ type_ start__ end____ width___ exp.time_
  3 omega  -65.00   39.00   1.0000   10.0000
omega____ theta____ kappa____ phi______ frames
    -      -32.0000   80.0000  250.0000 104

;
_diffrn_measurement_device 'four-circle diffractometer'
_diffrn_measurement_device_type 'Xcalibur, Sapphire3'
_diffrn_measurement_method '\w scans'
_diffrn_orient_matrix_UB_11 -0.0684929000
_diffrn_orient_matrix_UB_12 -0.0387196000
_diffrn_orient_matrix_UB_13 -0.0073386000
_diffrn_orient_matrix_UB_21 -0.0244140000
_diffrn_orient_matrix_UB_22 0.0533678000
_diffrn_orient_matrix_UB_23 0.0353490000
_diffrn_orient_matrix_UB_31 -0.0149543000
_diffrn_orient_matrix_UB_32 0.0898946000
_diffrn_orient_matrix_UB_33 -0.0241454000
_diffrn_radiation_monochromator graphite
_diffrn_radiation_probe x-ray
_diffrn_radiation_type MoK\a
_diffrn_radiation_wavelength 0.71073
_diffrn_reflns_av_R_equivalents 0.0260
_diffrn_reflns_av_sigmaI/netI 0.0412
_diffrn_reflns_av_unetI/netI 0.0194
_diffrn_reflns_Laue_measured_fraction_full 0.997
_diffrn_reflns_Laue_measured_fraction_max 0.998
_diffrn_reflns_limit_h_max 12
_diffrn_reflns_limit_h_min -10
_diffrn_reflns_limit_k_max 7
_diffrn_reflns_limit_k_min -8
_diffrn_reflns_limit_l_max 21
_diffrn_reflns_limit_l_min -21
_diffrn_reflns_number 5643
_diffrn_reflns_point_group_measured_fraction_full 0.997
_diffrn_reflns_point_group_measured_fraction_max 0.998
_diffrn_reflns_theta_full 25.242
_diffrn_reflns_theta_max 28.272
_diffrn_reflns_theta_min 4.267
_diffrn_source 'Enhance (Mo) X-ray Source'
_exptl_absorpt_coefficient_mu 0.180
_exptl_absorpt_correction_T_max 1.00000
_exptl_absorpt_correction_T_min 0.95422
_exptl_absorpt_correction_type multi-scan
_exptl_absorpt_process_details
;
CrysAlisPro, Agilent Technologies,
Version 1.171.37.33 (release 27-03-2014 CrysAlis171 .NET)
(compiled Mar 27 2014,17:12:48)
Empirical absorption correction using spherical harmonics,
 implemented in SCALE3 ABSPACK scaling algorithm.
Empirical absorption correction using spherical harmonics,
 implemented in SCALE3 ABSPACK scaling algorithm.
;
_exptl_crystal_colour 'clear colourless'
_exptl_crystal_density_diffrn 1.848
_exptl_crystal_description block
_exptl_crystal_F_000 576
_exptl_crystal_size_max 0.200
_exptl_crystal_size_mid 0.150
_exptl_crystal_size_min 0.050
_refine_diff_density_max 0.246
_refine_diff_density_min -0.269
_refine_diff_density_rms 0.056
_refine_ls_extinction_coef 0.024(2)
_refine_ls_extinction_method 'SHELXL-2018/3 (Sheldrick 2018)'
_refine_ls_goodness_of_fit_ref 1.058
_refine_ls_hydrogen_treatment refall
_refine_ls_matrix_type full
_refine_ls_number_parameters 107
_refine_ls_number_reflns 1238
_refine_ls_number_restraints 0
_refine_ls_restrained_S_all 1.058
_refine_ls_R_factor_all 0.0333
_refine_ls_R_factor_gt 0.0281
_refine_ls_shift/su_max 0.000
_refine_ls_shift/su_mean 0.000
_refine_ls_structure_factor_coef Fsqd
_refine_ls_weighting_details 'w=1/[\s^2^(Fo^2^)+(0.0371P)^2^+0.3685P] where P=(Fo^2^+2Fc^2^)/3'
_refine_ls_weighting_scheme calc
_refine_ls_wR_factor_gt 0.0707
_refine_ls_wR_factor_ref 0.0752
_reflns_Friedel_coverage 0.000
_reflns_number_gt 1088
_reflns_number_total 1238
_reflns_threshold_expression 'I > 2\s(I)'
_cod_data_source_file ja0c12507_si_001.cif
_cod_data_source_block lx301
_cod_database_code 4135601
_shelx_space_group_comment
;
The symmetry employed for this shelxl refinement is uniquely defined
by the following loop, which should always be used as a source of
symmetry information in preference to the above space-group names.
They are only intended as comments.
;
_shelx_estimated_absorpt_t_min 0.965
_shelx_estimated_absorpt_t_max 0.991

loop_
_space_group_symop_operation_xyz
'x, y, z'
'-x+1/2, -y, z+1/2'
'-x, y+1/2, -z+1/2'
'x+1/2, -y+1/2, -z'
'-x, -y, -z'
'x-1/2, y, -z-1/2'
'x, -y-1/2, z-1/2'
'-x-1/2, y-1/2, z'

loop_
_atom_site_label
_atom_site_type_symbol
_atom_site_fract_x
_atom_site_fract_y
_atom_site_fract_z
_atom_site_U_iso_or_equiv
_atom_site_adp_type
_atom_site_occupancy
_atom_site_site_symmetry_order
_atom_site_calc_flag
_atom_site_refinement_flags_posn
_atom_site_refinement_flags_adp
_atom_site_refinement_flags_occupancy
_atom_site_disorder_assembly
_atom_site_disorder_group
O2 O 0.18228(8) 0.67226(13) 0.39969(5) 0.0178(2) Uani 1 1 d . . . . .
O4 O 0.37744(8) 0.43337(13) 0.07451(5) 0.0160(2) Uani 1 1 d . . . . .
O1 O 0.21387(8) 0.75992(13) 0.24035(5) 0.0169(2) Uani 1 1 d . . . . .
O3 O 0.37646(8) 0.61019(14) 0.46453(5) 0.0190(2) Uani 1 1 d . . . . .
N4 N 0.31249(9) 0.66392(14) 0.40059(5) 0.0120(2) Uani 1 1 d . . . . .
N3 N 0.39640(9) 0.70764(14) 0.33812(5) 0.0124(2) Uani 1 1 d . . . . .
N2 N 0.40163(10) 0.84187(15) 0.12786(6) 0.0127(2) Uani 1 1 d . . . . .
N1 N 0.44124(10) 0.79859(16) 0.20947(5) 0.0147(2) Uani 1 1 d . . . . .
C1 C 0.33647(11) 0.75416(16) 0.26274(6) 0.0113(2) Uani 1 1 d . . . . .
H1 H 0.5285(17) 0.775(2) 0.2197(9) 0.022(4) Uiso 1 1 d . . . . .
H4B H 0.441(2) 0.358(3) 0.0987(10) 0.035(5) Uiso 1 1 d . . . . .
H2C H 0.4586(16) 0.944(2) 0.1067(10) 0.025(4) Uiso 1 1 d . . . . .
H2A H 0.3130(18) 0.881(2) 0.1253(10) 0.025(4) Uiso 1 1 d . . . . .
H2B H 0.4073(17) 0.722(3) 0.0959(10) 0.025(4) Uiso 1 1 d . . . . .
H4A H 0.3744(18) 0.393(3) 0.0267(12) 0.036(5) Uiso 1 1 d . . . . .

loop_
_atom_site_aniso_label
_atom_site_aniso_U_11
_atom_site_aniso_U_22
_atom_site_aniso_U_33
_atom_site_aniso_U_23
_atom_site_aniso_U_13
_atom_site_aniso_U_12
O2 0.0084(4) 0.0276(5) 0.0174(4) 0.0021(3) 0.0022(3) 0.0006(3)
O4 0.0132(4) 0.0194(4) 0.0154(4) -0.0008(3) -0.0010(3) 0.0017(3)
O1 0.0080(4) 0.0279(5) 0.0149(4) 0.0038(3) -0.0006(3) 0.0002(3)
O3 0.0166(4) 0.0285(5) 0.0117(4) 0.0035(3) -0.0034(3) 0.0006(3)
N4 0.0114(4) 0.0122(4) 0.0124(4) -0.0013(3) 0.0001(3) 0.0002(3)
N3 0.0093(4) 0.0170(4) 0.0110(4) -0.0002(3) 0.0004(3) -0.0002(3)
N2 0.0094(4) 0.0174(5) 0.0113(4) 0.0029(3) -0.0006(3) -0.0006(3)
N1 0.0076(4) 0.0258(5) 0.0107(4) 0.0031(3) -0.0012(3) 0.0005(4)
C1 0.0098(5) 0.0108(5) 0.0135(5) -0.0013(4) 0.0004(4) 0.0002(4)

loop_
_atom_type_symbol
_atom_type_description
_atom_type_scat_dispersion_real
_atom_type_scat_dispersion_imag
_atom_type_scat_source
C C 0.0033 0.0016 'International Tables Vol C Tables 4.2.6.8 and 6.1.1.4'
H H 0.0000 0.0000 'International Tables Vol C Tables 4.2.6.8 and 6.1.1.4'
N N 0.0061 0.0033 'International Tables Vol C Tables 4.2.6.8 and 6.1.1.4'
O O 0.0106 0.0060 'International Tables Vol C Tables 4.2.6.8 and 6.1.1.4'

loop_
_geom_angle_atom_site_label_1
_geom_angle_atom_site_label_2
_geom_angle_atom_site_label_3
_geom_angle
_geom_angle_site_symmetry_1
_geom_angle_site_symmetry_3
_geom_angle_publ_flag
H4B O4 H4A 106.6(16) . . ?
O2 N4 O3 120.46(9) . . ?
O2 N4 N3 125.84(9) . . ?
O3 N4 N3 113.70(9) . . ?
N4 N3 C1 118.49(9) . . ?
N1 N2 H2C 109.6(10) . . ?
N1 N2 H2A 110.9(10) . . ?
H2C N2 H2A 110.5(14) . . ?
N1 N2 H2B 110.9(10) . . ?
H2C N2 H2B 109.6(14) . . ?
H2A N2 H2B 105.3(14) . . ?
C1 N1 N2 116.64(9) . . ?
C1 N1 H1 123.5(10) . . ?
N2 N1 H1 118.4(10) . . ?
O1 C1 N1 120.46(10) . . ?
O1 C1 N3 131.56(10) . . ?
N1 C1 N3 107.98(9) . . ?

loop_
_geom_bond_atom_site_label_1
_geom_bond_atom_site_label_2
_geom_bond_distance
_geom_bond_site_symmetry_2
_geom_bond_publ_flag
O2 N4 1.2451(12) . ?
O4 H4B 0.872(19) . ?
O4 H4A 0.822(19) . ?
O1 C1 1.2275(13) . ?
O3 N4 1.2575(12) . ?
N4 N3 1.3270(12) . ?
N3 C1 1.3898(13) . ?
N2 N1 1.4128(13) . ?
N2 H2C 0.914(16) . ?
N2 H2A 0.884(17) . ?
N2 H2B 0.925(17) . ?
N1 C1 1.3559(13) . ?
N1 H1 0.864(16) . ?

loop_
_geom_contact_atom_site_label_1
_geom_contact_atom_site_label_2
_geom_contact_distance
_geom_contact_site_symmetry_1
_geom_contact_site_symmetry_2
_geom_contact_publ_flag
? ? ? ? ? ?

loop_
_geom_hbond_atom_site_label_D
_geom_hbond_atom_site_label_H
_geom_hbond_atom_site_label_A
_geom_hbond_distance_DH
_geom_hbond_distance_HA
_geom_hbond_distance_DA
_geom_hbond_angle_DHA
_geom_hbond_site_symmetry_A
N1 H1 O2 0.864(16) 2.528(15) 3.0212(12) 117.1(12) 6_656

loop_
_geom_torsion_atom_site_label_1
_geom_torsion_atom_site_label_2
_geom_torsion_atom_site_label_3
_geom_torsion_atom_site_label_4
_geom_torsion
_geom_torsion_site_symmetry_1
_geom_torsion_site_symmetry_2
_geom_torsion_site_symmetry_3
_geom_torsion_site_symmetry_4
_geom_torsion_publ_flag
O2 N4 N3 C1 -4.49(15) . . . . ?
O3 N4 N3 C1 175.46(9) . . . . ?
N2 N1 C1 O1 -2.59(15) . . . . ?
N2 N1 C1 N3 177.47(9) . . . . ?
N4 N3 C1 O1 -1.54(17) . . . . ?
N4 N3 C1 N1 178.39(9) . . . . ?
